data_7062591
loop_
_publ_author_name
'Biswas, Mousumi'
'Mavromagoulos, Athanasios'
'Murrie, Mark'
'Ray, Debashis'

_publ_section_title
;
 Self-assembly of Schiff base anions and the trapping of HO&#x2212;,
 O2&#x2212; and Piv&#x2212; bridges in a family of Ni3Ln4 complexes:
 synthesis, structures and magnetic properties
;
_journal_issue 31
_journal_name_full 'New Journal of Chemistry'
_journal_page_first 14868
_journal_page_last 14875
_journal_paper_doi 10.1039/D3NJ01092A
_journal_volume 47
_journal_year 2023
_chemical_formula_moiety 'C78 H99 Dy4 N3 Ni3 O31, 2H, 11[H2O]'
_chemical_formula_sum 'C78 H123 Dy4 N3 Ni3 O42'
_chemical_formula_weight 2600.90
_space_group_crystal_system trigonal
_space_group_IT_number 147
_space_group_name_Hall '-P 3'
_space_group_name_H-M_alt 'P -3'
_atom_sites_solution_hydrogens geom
_audit_creation_date 2023-07-05
_audit_creation_method
;
Olex2 1.5-beta
(compiled 2022.04.07 svn.rca3783a0 for OlexSys, GUI svn.r6498)
;
_audit_update_record
;
2023-07-07 deposited with the CCDC.	2023-07-11 downloaded from the CCDC.
;
_cell_angle_alpha 90
_cell_angle_beta 90
_cell_angle_gamma 120
_cell_formula_units_Z 2
_cell_length_a 20.009(4)
_cell_length_b 20.009(4)
_cell_length_c 15.363(3)
_cell_measurement_reflns_used 9959
_cell_measurement_temperature 296(2)
_cell_measurement_theta_max 25.074
_cell_measurement_theta_min 2.429
_cell_volume 5326.7(18)
_computing_cell_refinement 'SAINT V8.38A (Bruker, 2018)'
_computing_data_collection 'Bruker SMART'
_computing_data_reduction 'SAINT V8.38A (Bruker, 2018)'
_computing_molecular_graphics 'Olex2 1.5-beta (Dolomanov et al., 2009)'
_computing_publication_material 'Olex2 1.5-beta (Dolomanov et al., 2009)'
_computing_structure_refinement 'XL  (Sheldrick, 2008)'
_computing_structure_solution 'SHELXT 2014/5 (Sheldrick, 2014)'
_diffrn_ambient_temperature 296.15
_diffrn_measured_fraction_theta_full 0.998
_diffrn_measured_fraction_theta_max 0.998
_diffrn_measurement_device_type 'CCD area detector'
_diffrn_measurement_method 'phi and omega scans'
_diffrn_radiation_type MoK\a
_diffrn_radiation_wavelength 0.71073
_diffrn_reflns_av_R_equivalents 0.0547
_diffrn_reflns_av_unetI/netI 0.0254
_diffrn_reflns_Laue_measured_fraction_full 0.998
_diffrn_reflns_Laue_measured_fraction_max 0.998
_diffrn_reflns_limit_h_max 23
_diffrn_reflns_limit_h_min -23
_diffrn_reflns_limit_k_max 23
_diffrn_reflns_limit_k_min -23
_diffrn_reflns_limit_l_max 18
_diffrn_reflns_limit_l_min -18
_diffrn_reflns_number 55281
_diffrn_reflns_point_group_measured_fraction_full 0.998
_diffrn_reflns_point_group_measured_fraction_max 0.998
_diffrn_reflns_theta_full 25.080
_diffrn_reflns_theta_max 25.080
_diffrn_reflns_theta_min 2.351
_diffrn_source 'fine-focus sealed tube'
_diffrn_source_current 1.4
_diffrn_source_power 0.07
_diffrn_source_voltage 50.0
_exptl_absorpt_coefficient_mu 3.368
_exptl_absorpt_correction_T_max 0.7452
_exptl_absorpt_correction_T_min 0.4712
_exptl_absorpt_correction_type multi-scan
_exptl_absorpt_process_details
;
SADABS 2016/2: Krause, L., Herbst-Irmer, R., Sheldrick G.M. & Stalke D.,
 J. Appl. Cryst. 48 (2015) 3-10
;
_exptl_crystal_colour green
_exptl_crystal_density_diffrn 1.621
_exptl_crystal_description needle
_exptl_crystal_F_000 2588
_exptl_crystal_size_max 0.23
_exptl_crystal_size_mid 0.21
_exptl_crystal_size_min 0.17
_refine_diff_density_max 0.621
_refine_diff_density_min -0.420
_refine_diff_density_rms 0.067
_refine_ls_extinction_method none
_refine_ls_goodness_of_fit_ref 1.038
_refine_ls_hydrogen_treatment constr
_refine_ls_matrix_type full
_refine_ls_number_parameters 401
_refine_ls_number_reflns 6307
_refine_ls_number_restraints 118
_refine_ls_restrained_S_all 1.052
_refine_ls_R_factor_all 0.0284
_refine_ls_R_factor_gt 0.0227
_refine_ls_shift/su_max 0.001
_refine_ls_shift/su_mean 0.000
_refine_ls_structure_factor_coef Fsqd
_refine_ls_weighting_details 'w=1/[\s^2^(Fo^2^)+(0.0195P)^2^+5.7744P] where P=(Fo^2^+2Fc^2^)/3'
_refine_ls_weighting_scheme calc
_refine_ls_wR_factor_gt 0.0519
_refine_ls_wR_factor_ref 0.0553
_reflns_Friedel_coverage 0.000
_reflns_number_gt 5512
_reflns_number_total 6307
_reflns_threshold_expression 'I > 2\s(I)'
_cod_data_source_file d3nj01092a2.cif
_cod_data_source_block complex_1
_cod_depositor_comments 'Adding full bibliography for 7062591--7062593.cif.'
_cod_original_cell_volume 5327(2)
_cod_database_code 7062591
_shelx_shelxl_version_number 2018/3
_shelx_space_group_comment
;
The symmetry employed for this shelxl refinement is uniquely defined
by the following loop, which should always be used as a source of
symmetry information in preference to the above space-group names.
They are only intended as comments.
;
_olex2_refinement_description
;
1. Fixed Uiso
 At 1.2 times of:
  All C(H) groups, All O(H) groups
 At 1.5 times of:
  All C(H,H,H) groups
2. Restrained distances
 C17-C20 \\sim C17-C20A
 with sigma of 0.02
 C17-C18 \\sim C17-C18A
 with sigma of 0.02
 C18-C19 \\sim C18-C20 \\sim C19-C20 \\sim C20A-C18A \\sim C20A-C19A \\sim
C18A-C19A
 with sigma of 0.04
 C17-C19 \\sim C17-C19A
 with sigma of 0.02
 C17-C16 \\sim C17-C18 \\sim C17-C19 \\sim C17-C20 \\sim C17-C20A \\sim
C17-C18A \\sim C17-C19A
 with sigma of 0.02
 O11-C26 \\sim O11-C26A
 with sigma of 0.02
3. Uiso/Uaniso restraints and constraints
Uanis(C18) \\sim Ueq: with sigma of 0.01 and sigma for terminal atoms of 0.02
Uanis(C18A) \\sim Ueq, Uanis(C19A) \\sim Ueq, Uanis(C20A) \\sim Ueq: with sigma
of 0.01 and sigma for terminal atoms of 0.02
Uanis(C26A) = Uanis(C26)
4. Rigid body (RIGU) restrains
 C18, C20, C19, C17, C16
 with sigma for 1-2 distances of 0.004 and sigma for 1-3 distances of 0.004
 C20A, C19A, C18A, C17, C16
 with sigma for 1-2 distances of 0.004 and sigma for 1-3 distances of 0.004
5. Others
 Sof(C26A)=Sof(H26D)=Sof(H26E)=Sof(H26F)=1-FVAR(1)
 Sof(C26)=Sof(H26A)=Sof(H26B)=Sof(H26C)=FVAR(1)
 Fixed Sof: C18(0.5) H18A(0.5) H18B(0.5) H18C(0.5) C19(0.5) H19A(0.5)
 H19B(0.5) H19C(0.5) C20(0.5) H20A(0.5) H20B(0.5) H20C(0.5) C20A(0.5) H20D(0.5)
 H20E(0.5) H20F(0.5) C18A(0.5) H18D(0.5) H18E(0.5) H18F(0.5) C19A(0.5)
 H19D(0.5) H19E(0.5) H19F(0.5)
6.a Ternary CH refined with riding coordinates:
 O9(H9)
6.b Aromatic/amide H refined with riding coordinates:
 C7(H7), C13(H13), C3(H3), C10(H10), C12(H12), C5(H5), C11(H11), C4(H4)
6.c Idealised Me refined as rotating group:
 C8(H8A,H8B,H8C), C24(H24A,H24B,H24C), C25(H25A,H25B,H25C), C23(H23A,H23B,
 H23C), C18(H18A,H18B,H18C), C19(H19A,H19B,H19C), C20(H20A,H20B,H20C),
 C20A(H20D,H20E,H20F), C18A(H18D,H18E,H18F), C19A(H19D,H19E,H19F), C26(H26A,
 H26B,H26C), C26A(H26D,H26E,H26F)
;
_smtbx_masks_special_details
;
A solvent mask was calculated and 222 electrons were 
found in a volume of 1214\%A^3^ in 1 void per unit cell. 
This is consistent with the presence of 11[H2O] 
per Formula Unit which account for 220 electrons 
per unit cell.
;
_smtbx_masks_void_probe_radius 1.2
_smtbx_masks_void_truncation_radius 1.2
_olex2_submission_special_instructions 'No special instructions were received'

loop_
_space_group_symop_operation_xyz
'x, y, z'
'-y, x-y, z'
'-x+y, -x, z'
'-x, -y, -z'
'y, -x+y, -z'
'x-y, x, -z'

loop_
_atom_site_label
_atom_site_type_symbol
_atom_site_fract_x
_atom_site_fract_y
_atom_site_fract_z
_atom_site_U_iso_or_equiv
_atom_site_adp_type
_atom_site_occupancy
_atom_site_site_symmetry_order
_atom_site_calc_flag
_atom_site_refinement_flags_posn
_atom_site_refinement_flags_adp
_atom_site_refinement_flags_occupancy
_atom_site_disorder_assembly
_atom_site_disorder_group
Dy1 Dy 0.79008(2) 0.36202(2) 0.39028(2) 0.03276(5) Uani 1 1 d . . . . .
Dy2 Dy 0.666667 0.333333 0.19965(2) 0.03420(7) Uani 1 3 d S T P . .
Ni1 Ni 0.77066(2) 0.22518(2) 0.24642(3) 0.03668(10) Uani 1 1 d . . . . .
O10 O 0.666667 0.333333 0.3522(2) 0.0334(8) Uani 1 3 d S T P . .
O9 O 0.77568(12) 0.32919(12) 0.24145(13) 0.0337(5) Uani 1 1 d . . . . .
H9 H 0.820861 0.366546 0.208252 0.040 Uiso 1 1 calc R U . . .
O1 O 0.82007(12) 0.26553(13) 0.36347(14) 0.0401(5) Uani 1 1 d . . . . .
O2 O 0.91215(14) 0.35938(14) 0.47760(16) 0.0491(6) Uani 1 1 d . . . . .
O4 O 0.54441(13) 0.08650(13) 0.32813(16) 0.0434(5) Uani 1 1 d . . . . .
O3 O 0.66290(12) 0.17885(12) 0.30417(14) 0.0371(5) Uani 1 1 d . . . . .
O5 O 0.73177(15) 0.18843(14) 0.12499(16) 0.0506(6) Uani 1 1 d . . . . .
O6 O 0.65443(15) 0.23709(15) 0.10564(16) 0.0523(6) Uani 1 1 d . . . . .
O7 O 0.72653(17) 0.28038(16) 0.50164(18) 0.0650(8) Uani 1 1 d . . . . .
O8 O 0.62074(15) 0.16675(16) 0.50086(16) 0.0560(7) Uani 1 1 d . . . . .
N1 N 0.76192(16) 0.12338(16) 0.27869(19) 0.0419(7) Uani 1 1 d . . . . .
O11 O 0.88119(16) 0.27058(18) 0.1884(2) 0.0704(8) Uani 1 1 d D . . . .
C15 C 0.60993(19) 0.10785(18) 0.2974(2) 0.0374(7) Uani 1 1 d . . . . .
C14 C 0.62395(19) 0.04948(18) 0.2521(2) 0.0407(8) Uani 1 1 d . . . . .
C1 C 0.86895(19) 0.2470(2) 0.3975(2) 0.0413(8) Uani 1 1 d . . . . .
C9 C 0.6973(2) 0.05650(19) 0.2442(2) 0.0456(8) Uani 1 1 d . . . . .
C21 C 0.6826(2) 0.2151(2) 0.5356(2) 0.0478(9) Uani 1 1 d . . . . .
C7 C 0.8100(2) 0.1167(2) 0.3277(2) 0.0474(9) Uani 1 1 d . . . . .
H7 H 0.806017 0.068415 0.331062 0.057 Uiso 1 1 calc R U . . .
C13 C 0.5608(2) -0.0167(2) 0.2195(2) 0.0498(9) Uani 1 1 d . . . . .
H13 H 0.511814 -0.022620 0.224757 0.060 Uiso 1 1 calc R U . . .
C2 C 0.9222(2) 0.2978(2) 0.4593(2) 0.0482(9) Uani 1 1 d . . . . .
C16 C 0.6852(2) 0.1991(2) 0.0810(2) 0.0436(8) Uani 1 1 d D . . . .
C6 C 0.8698(2) 0.1783(2) 0.3782(2) 0.0466(8) Uani 1 1 d . . . . .
C22 C 0.7075(2) 0.1968(2) 0.6221(2) 0.0487(9) Uani 1 1 d . . . . .
C8 C 0.9582(2) 0.4082(3) 0.5480(3) 0.0697(12) Uani 1 1 d . . . . .
H8A H 0.948691 0.377781 0.599665 0.105 Uiso 1 1 calc R U . . .
H8B H 0.944769 0.447387 0.558372 0.105 Uiso 1 1 calc R U . . .
H8C H 1.011864 0.432147 0.532917 0.105 Uiso 1 1 calc R U . . .
C3 C 0.9762(2) 0.2835(3) 0.4964(3) 0.0671(12) Uani 1 1 d . . . . .
H3 H 1.011398 0.318337 0.536239 0.081 Uiso 1 1 calc R U . . .
C10 C 0.7050(2) -0.0013(2) 0.2036(3) 0.0640(11) Uani 1 1 d . . . . .
H10 H 0.753466 0.003451 0.198020 0.077 Uiso 1 1 calc R U . . .
C12 C 0.5691(2) -0.0738(2) 0.1792(3) 0.0640(11) Uani 1 1 d . . . . .
H12 H 0.526152 -0.117606 0.157559 0.077 Uiso 1 1 calc R U . . .
C5 C 0.9260(2) 0.1656(3) 0.4184(3) 0.0669(12) Uani 1 1 d . . . . .
H5 H 0.927204 0.120715 0.405737 0.080 Uiso 1 1 calc R U . . .
C17 C 0.6639(2) 0.1617(2) -0.0088(2) 0.0637(11) Uani 1 1 d D . . . .
C11 C 0.6408(3) -0.0657(2) 0.1715(3) 0.0736(13) Uani 1 1 d . . . . .
H11 H 0.646351 -0.104064 0.144136 0.088 Uiso 1 1 calc R U . . .
C24 C 0.7700(3) 0.1773(4) 0.6037(4) 0.107(2) Uani 1 1 d . . . . .
H24A H 0.787127 0.166516 0.657515 0.160 Uiso 1 1 calc R U . . .
H24B H 0.812592 0.220265 0.575455 0.160 Uiso 1 1 calc R U . . .
H24C H 0.749872 0.132849 0.566613 0.160 Uiso 1 1 calc R U . . .
C25 C 0.6402(3) 0.1301(3) 0.6677(3) 0.0832(16) Uani 1 1 d . . . . .
H25A H 0.620168 0.084881 0.631668 0.125 Uiso 1 1 calc R U . . .
H25B H 0.600532 0.142677 0.678223 0.125 Uiso 1 1 calc R U . . .
H25C H 0.657338 0.120250 0.722095 0.125 Uiso 1 1 calc R U . . .
C23 C 0.7395(4) 0.2670(3) 0.6816(4) 0.1039(19) Uani 1 1 d . . . . .
H23A H 0.756154 0.255611 0.735358 0.156 Uiso 1 1 calc R U . . .
H23B H 0.700042 0.279773 0.693146 0.156 Uiso 1 1 calc R U . . .
H23C H 0.782516 0.309930 0.653762 0.156 Uiso 1 1 calc R U . . .
C4 C 0.9783(3) 0.2174(3) 0.4749(4) 0.0791(15) Uani 1 1 d . . . . .
H4 H 1.015761 0.208509 0.499245 0.095 Uiso 1 1 calc R U . . .
C18 C 0.6259(8) 0.1949(9) -0.0650(9) 0.100(4) Uani 0.5 1 d D U P A 1
H18A H 0.656251 0.250188 -0.064179 0.150 Uiso 0.5 1 calc R U P A 1
H18B H 0.575193 0.178874 -0.043053 0.150 Uiso 0.5 1 calc R U P A 1
H18C H 0.622135 0.176738 -0.123658 0.150 Uiso 0.5 1 calc R U P A 1
C19 C 0.7399(6) 0.1825(9) -0.0562(7) 0.106(4) Uani 0.5 1 d D . P A 1
H19A H 0.728493 0.160899 -0.113766 0.159 Uiso 0.5 1 calc R U P A 1
H19B H 0.766881 0.161979 -0.024429 0.159 Uiso 0.5 1 calc R U P A 1
H19C H 0.771493 0.237609 -0.060009 0.159 Uiso 0.5 1 calc R U P A 1
C20 C 0.6172(11) 0.0766(5) -0.0006(9) 0.145(8) Uani 0.5 1 d D . P A 1
H20A H 0.570026 0.062956 0.029520 0.217 Uiso 0.5 1 calc R U P A 1
H20B H 0.645783 0.058035 0.031554 0.217 Uiso 0.5 1 calc R U P A 1
H20C H 0.605564 0.053752 -0.057496 0.217 Uiso 0.5 1 calc R U P A 1
C20A C 0.5766(6) 0.1026(8) -0.0009(10) 0.131(6) Uani 0.5 1 d D U P A 2
H20D H 0.550256 0.127840 0.022045 0.196 Uiso 0.5 1 calc R U P A 2
H20E H 0.569151 0.061585 0.037460 0.196 Uiso 0.5 1 calc R U P A 2
H20F H 0.556139 0.081809 -0.057330 0.196 Uiso 0.5 1 calc R U P A 2
C18A C 0.6707(10) 0.2180(8) -0.0753(9) 0.119(5) Uani 0.5 1 d D U P A 2
H18D H 0.653643 0.192512 -0.130531 0.179 Uiso 0.5 1 calc R U P A 2
H18E H 0.723612 0.258316 -0.079804 0.179 Uiso 0.5 1 calc R U P A 2
H18F H 0.639361 0.239830 -0.058960 0.179 Uiso 0.5 1 calc R U P A 2
C19A C 0.7031(11) 0.1167(11) -0.0275(11) 0.152(6) Uani 0.5 1 d D U P A 2
H19D H 0.686094 0.091451 -0.082784 0.228 Uiso 0.5 1 calc R U P A 2
H19E H 0.690693 0.078778 0.017243 0.228 Uiso 0.5 1 calc R U P A 2
H19F H 0.757959 0.150976 -0.028949 0.228 Uiso 0.5 1 calc R U P A 2
C26 C 0.9527(4) 0.3291(5) 0.2131(6) 0.134(4) Uani 0.850(9) 1 d D . P B 1
H26A H 0.976116 0.364398 0.165584 0.202 Uiso 0.850(9) 1 calc R U P B 1
H26B H 0.984624 0.307760 0.229075 0.202 Uiso 0.850(9) 1 calc R U P B 1
H26C H 0.947376 0.355901 0.262037 0.202 Uiso 0.850(9) 1 calc R U P B 1
C26A C 0.904(3) 0.316(2) 0.116(2) 0.134(4) Uani 0.150(9) 1 d D . P B 2
H26D H 0.934043 0.368848 0.132668 0.202 Uiso 0.150(9) 1 calc R U P B 2
H26E H 0.858811 0.308085 0.084673 0.202 Uiso 0.150(9) 1 calc R U P B 2
H26F H 0.933745 0.301831 0.079489 0.202 Uiso 0.150(9) 1 calc R U P B 2

loop_
_atom_site_aniso_label
_atom_site_aniso_U_11
_atom_site_aniso_U_22
_atom_site_aniso_U_33
_atom_site_aniso_U_23
_atom_site_aniso_U_13
_atom_site_aniso_U_12
Dy1 0.03531(9) 0.03547(9) 0.02618(9) -0.00043(6) -0.00203(6) 0.01671(7)
Dy2 0.04001(10) 0.04001(10) 0.02259(13) 0.000 0.000 0.02001(5)
Ni1 0.0395(2) 0.0383(2) 0.0330(2) -0.00326(17) -0.00113(17) 0.02000(19)
O10 0.0362(12) 0.0362(12) 0.0279(19) 0.000 0.000 0.0181(6)
O9 0.0358(11) 0.0359(11) 0.0285(11) 0.0011(9) 0.0015(9) 0.0172(10)
O1 0.0439(13) 0.0462(13) 0.0370(13) -0.0055(10) -0.0086(10) 0.0276(11)
O2 0.0523(15) 0.0514(14) 0.0457(15) -0.0098(11) -0.0146(11) 0.0274(12)
O4 0.0414(13) 0.0397(13) 0.0482(14) 0.0016(11) 0.0037(11) 0.0197(11)
O3 0.0408(12) 0.0343(12) 0.0356(12) -0.0019(9) -0.0003(10) 0.0182(10)
O5 0.0626(16) 0.0581(15) 0.0379(14) -0.0123(12) -0.0075(12) 0.0351(14)
O6 0.0570(15) 0.0656(16) 0.0393(14) -0.0171(12) -0.0071(12) 0.0343(14)
O7 0.083(2) 0.0651(18) 0.0526(17) 0.0251(14) 0.0221(15) 0.0416(16)
O8 0.0600(17) 0.0716(18) 0.0400(14) 0.0023(13) -0.0108(12) 0.0356(15)
N1 0.0430(16) 0.0419(16) 0.0438(17) -0.0068(13) -0.0006(13) 0.0235(13)
O11 0.0494(17) 0.082(2) 0.069(2) -0.0050(16) 0.0146(14) 0.0243(16)
C15 0.0455(19) 0.0397(18) 0.0310(17) 0.0014(14) -0.0040(14) 0.0244(16)
C14 0.0460(19) 0.0372(18) 0.0371(18) -0.0021(14) -0.0020(15) 0.0195(15)
C1 0.0397(18) 0.048(2) 0.0404(19) 0.0051(15) 0.0007(15) 0.0251(16)
C9 0.054(2) 0.0378(18) 0.046(2) -0.0020(15) -0.0006(16) 0.0236(17)
C21 0.059(2) 0.059(2) 0.038(2) 0.0148(18) 0.0101(17) 0.039(2)
C7 0.049(2) 0.044(2) 0.057(2) -0.0029(17) 0.0005(17) 0.0289(17)
C13 0.052(2) 0.042(2) 0.053(2) -0.0026(17) -0.0020(17) 0.0213(17)
C2 0.045(2) 0.053(2) 0.047(2) 0.0015(17) -0.0044(16) 0.0249(18)
C16 0.046(2) 0.0421(19) 0.0337(18) -0.0062(15) 0.0023(15) 0.0148(16)
C6 0.0415(19) 0.048(2) 0.054(2) 0.0020(17) -0.0035(16) 0.0255(17)
C22 0.055(2) 0.049(2) 0.0369(19) 0.0117(16) -0.0058(16) 0.0219(18)
C8 0.065(3) 0.075(3) 0.069(3) -0.030(2) -0.029(2) 0.034(2)
C3 0.061(3) 0.070(3) 0.075(3) -0.012(2) -0.030(2) 0.037(2)
C10 0.060(3) 0.054(2) 0.084(3) -0.017(2) -0.004(2) 0.033(2)
C12 0.063(3) 0.044(2) 0.075(3) -0.020(2) -0.012(2) 0.020(2)
C5 0.062(3) 0.064(3) 0.088(3) -0.004(2) -0.013(2) 0.041(2)
C17 0.082(3) 0.075(3) 0.040(2) -0.0226(19) -0.013(2) 0.043(2)
C11 0.079(3) 0.053(3) 0.095(4) -0.029(2) -0.010(3) 0.038(2)
C24 0.113(5) 0.166(6) 0.086(4) 0.049(4) 0.020(3) 0.103(5)
C25 0.076(3) 0.093(4) 0.055(3) 0.035(3) -0.004(2) 0.023(3)
C23 0.130(5) 0.085(4) 0.068(4) -0.009(3) -0.028(3) 0.032(4)
C4 0.068(3) 0.077(3) 0.107(4) -0.012(3) -0.037(3) 0.047(3)
C18 0.109(9) 0.154(11) 0.052(7) -0.031(7) -0.029(7) 0.076(9)
C19 0.090(7) 0.188(13) 0.040(6) -0.026(7) 0.011(5) 0.070(8)
C20 0.216(18) 0.063(6) 0.059(8) -0.038(5) -0.008(11) -0.002(8)
C20A 0.116(7) 0.114(10) 0.090(9) -0.029(8) -0.054(7) 0.003(6)
C18A 0.182(14) 0.115(9) 0.042(6) -0.008(6) -0.008(9) 0.059(9)
C19A 0.212(13) 0.185(13) 0.124(12) -0.089(10) -0.041(10) 0.148(11)
C26 0.092(6) 0.121(6) 0.158(9) -0.002(6) 0.049(5) 0.029(5)
C26A 0.092(6) 0.121(6) 0.158(9) -0.002(6) 0.049(5) 0.029(5)

loop_
_atom_type_symbol
_atom_type_description
_atom_type_scat_dispersion_real
_atom_type_scat_dispersion_imag
_atom_type_scat_source
C C 0.0033 0.0016 'International Tables Vol C Tables 4.2.6.8 and 6.1.1.4'
Dy Dy -0.1892 4.4098 'International Tables Vol C Tables 4.2.6.8 and 6.1.1.4'
H H 0.0000 0.0000 'International Tables Vol C Tables 4.2.6.8 and 6.1.1.4'
N N 0.0061 0.0033 'International Tables Vol C Tables 4.2.6.8 and 6.1.1.4'
Ni Ni 0.3393 1.1124 'International Tables Vol C Tables 4.2.6.8 and 6.1.1.4'
O O 0.0106 0.0060 'International Tables Vol C Tables 4.2.6.8 and 6.1.1.4'

loop_
_geom_angle_atom_site_label_1
_geom_angle_atom_site_label_2
_geom_angle_atom_site_label_3
_geom_angle
_geom_angle_site_symmetry_1
_geom_angle_site_symmetry_3
_geom_angle_publ_flag
O10 Dy1 O9 73.69(9) . . ?
O10 Dy1 O1 115.81(6) . . ?
O10 Dy1 O2 161.07(8) . . ?
O10 Dy1 O4 129.15(8) . 2_655 ?
O10 Dy1 O3 80.01(6) . 2_655 ?
O10 Dy1 O8 107.97(9) . 2_655 ?
O9 Dy1 O2 116.37(7) . . ?
O9 Dy1 O4 76.95(8) . 2_655 ?
O9 Dy1 O3 72.70(7) . 2_655 ?
O1 Dy1 O9 69.10(7) . . ?
O1 Dy1 O2 58.79(7) . . ?
O1 Dy1 O4 90.21(8) . 2_655 ?
O1 Dy1 O3 131.15(7) . 2_655 ?
O1 Dy1 O8 129.54(9) . 2_655 ?
O4 Dy1 O2 69.76(8) 2_655 . ?
O4 Dy1 O3 51.78(7) 2_655 2_655 ?
O3 Dy1 O2 117.70(7) 2_655 . ?
O7 Dy1 O10 82.37(10) . . ?
O7 Dy1 O9 125.82(9) . . ?
O7 Dy1 O1 79.64(9) . . ?
O7 Dy1 O2 78.80(9) . . ?
O7 Dy1 O4 147.65(10) . 2_655 ?
O7 Dy1 O3 148.99(8) . 2_655 ?
O7 Dy1 O8 82.63(10) . 2_655 ?
O8 Dy1 O9 150.81(8) 2_655 . ?
O8 Dy1 O2 71.60(8) 2_655 . ?
O8 Dy1 O4 80.47(9) 2_655 2_655 ?
O8 Dy1 O3 78.85(8) 2_655 2_655 ?
O10 Dy2 Dy1 37.388(8) . . ?
O9 Dy2 Dy1 100.94(5) 3_665 . ?
O9 Dy2 Dy1 38.30(5) . . ?
O9 Dy2 Dy1 86.20(5) 2_655 . ?
O9 Dy2 O10 73.89(5) 2_655 . ?
O9 Dy2 O10 73.89(5) . . ?
O9 Dy2 O10 73.89(5) 3_665 . ?
O9 Dy2 O9 112.62(4) 3_665 2_655 ?
O9 Dy2 O9 112.62(4) . 2_655 ?
O9 Dy2 O9 112.61(4) . 3_665 ?
O9 Dy2 O6 81.56(8) . . ?
O9 Dy2 O6 81.56(8) 3_665 3_665 ?
O9 Dy2 O6 81.56(8) 2_655 2_655 ?
O9 Dy2 O6 75.11(8) 3_665 . ?
O9 Dy2 O6 157.20(8) 2_655 . ?
O9 Dy2 O6 157.20(8) 3_665 2_655 ?
O9 Dy2 O6 75.11(8) . 2_655 ?
O9 Dy2 O6 157.20(8) . 3_665 ?
O9 Dy2 O6 75.10(8) 2_655 3_665 ?
O6 Dy2 Dy1 114.10(6) . . ?
O6 Dy2 Dy1 97.65(7) 2_655 . ?
O6 Dy2 Dy1 160.47(7) 3_665 . ?
O6 Dy2 O10 128.50(7) 3_665 . ?
O6 Dy2 O10 128.50(7) 2_655 . ?
O6 Dy2 O10 128.50(7) . . ?
O6 Dy2 O6 85.34(10) . 3_665 ?
O6 Dy2 O6 85.34(10) . 2_655 ?
O6 Dy2 O6 85.33(10) 2_655 3_665 ?
O9 Ni1 O3 88.96(8) . . ?
O9 Ni1 O11 92.20(11) . . ?
O1 Ni1 O9 81.97(8) . . ?
O1 Ni1 O3 89.39(9) . . ?
O1 Ni1 N1 87.86(10) . . ?
O1 Ni1 O11 90.35(11) . . ?
O3 Ni1 O11 178.76(11) . . ?
O5 Ni1 O9 98.70(9) . . ?
O5 Ni1 O1 174.39(10) . . ?
O5 Ni1 O3 96.18(10) . . ?
O5 Ni1 N1 92.09(11) . . ?
O5 Ni1 O11 84.07(11) . . ?
N1 Ni1 O9 167.76(10) . . ?
N1 Ni1 O3 84.12(10) . . ?
N1 Ni1 O11 94.66(12) . . ?
Dy1 O10 Dy1 113.84(7) 3_665 2_655 ?
Dy1 O10 Dy1 113.84(7) . 3_665 ?
Dy1 O10 Dy1 113.84(7) . 2_655 ?
Dy1 O10 Dy2 104.64(8) 3_665 . ?
Dy1 O10 Dy2 104.64(8) . . ?
Dy1 O10 Dy2 104.64(8) 2_655 . ?
Dy1 O9 H9 110.8 . . ?
Dy2 O9 Dy1 104.20(8) . . ?
Dy2 O9 H9 110.8 . . ?
Ni1 O9 Dy1 100.69(8) . . ?
Ni1 O9 Dy2 118.79(9) . . ?
Ni1 O9 H9 110.8 . . ?
Ni1 O1 Dy1 102.23(9) . . ?
C1 O1 Dy1 134.4(2) . . ?
C1 O1 Ni1 121.8(2) . . ?
C2 O2 Dy1 115.94(19) . . ?
C2 O2 C8 115.6(3) . . ?
C8 O2 Dy1 127.8(2) . . ?
C15 O4 Dy1 97.72(19) . 3_665 ?
Ni1 O3 Dy1 144.86(10) . 3_665 ?
C15 O3 Dy1 90.96(18) . 3_665 ?
C15 O3 Ni1 124.0(2) . . ?
C16 O5 Ni1 128.5(2) . . ?
C16 O6 Dy2 144.3(2) . . ?
C21 O7 Dy1 154.8(3) . . ?
C21 O8 Dy1 117.5(2) . 3_665 ?
C9 N1 Ni1 116.0(2) . . ?
C7 N1 Ni1 124.1(2) . . ?
C7 N1 C9 119.9(3) . . ?
C26 O11 Ni1 131.8(4) . . ?
C26A O11 Ni1 123.7(19) . . ?
O4 C15 Dy1 56.87(16) . 3_665 ?
O4 C15 O3 119.5(3) . . ?
O4 C15 C14 118.7(3) . . ?
O3 C15 Dy1 62.66(16) . 3_665 ?
O3 C15 C14 121.8(3) . . ?
C14 C15 Dy1 175.4(2) . 3_665 ?
C9 C14 C15 123.6(3) . . ?
C13 C14 C15 118.3(3) . . ?
C13 C14 C9 118.0(3) . . ?
O1 C1 C2 117.7(3) . . ?
O1 C1 C6 124.2(3) . . ?
C2 C1 C6 118.1(3) . . ?
C14 C9 N1 118.3(3) . . ?
C10 C9 N1 121.7(3) . . ?
C10 C9 C14 120.0(3) . . ?
O7 C21 C22 117.7(4) . . ?
O8 C21 O7 122.1(3) . . ?
O8 C21 C22 120.2(3) . . ?
N1 C7 H7 117.5 . . ?
N1 C7 C6 124.9(3) . . ?
C6 C7 H7 117.5 . . ?
C14 C13 H13 119.3 . . ?
C12 C13 C14 121.5(4) . . ?
C12 C13 H13 119.3 . . ?
O2 C2 C1 112.9(3) . . ?
C3 C2 O2 125.8(3) . . ?
C3 C2 C1 121.3(4) . . ?
O5 C16 O6 125.0(3) . . ?
O5 C16 C17 117.0(3) . . ?
O6 C16 C17 118.0(3) . . ?
C1 C6 C7 122.5(3) . . ?
C1 C6 C5 118.7(3) . . ?
C5 C6 C7 118.4(3) . . ?
C24 C22 C21 108.1(3) . . ?
C24 C22 C25 110.1(4) . . ?
C24 C22 C23 109.2(4) . . ?
C25 C22 C21 111.2(3) . . ?
C25 C22 C23 108.4(4) . . ?
C23 C22 C21 109.8(3) . . ?
O2 C8 H8A 109.5 . . ?
O2 C8 H8B 109.5 . . ?
O2 C8 H8C 109.5 . . ?
H8A C8 H8B 109.5 . . ?
H8A C8 H8C 109.5 . . ?
H8B C8 H8C 109.5 . . ?
C2 C3 H3 119.9 . . ?
C2 C3 C4 120.2(4) . . ?
C4 C3 H3 119.9 . . ?
C9 C10 H10 120.0 . . ?
C11 C10 C9 120.0(4) . . ?
C11 C10 H10 120.0 . . ?
C13 C12 H12 120.2 . . ?
C11 C12 C13 119.6(4) . . ?
C11 C12 H12 120.2 . . ?
C6 C5 H5 119.3 . . ?
C4 C5 C6 121.4(4) . . ?
C4 C5 H5 119.3 . . ?
C16 C17 C19 107.3(5) . . ?
C16 C17 C20A 103.7(6) . . ?
C18 C17 C16 112.4(7) . . ?
C18 C17 C19 104.8(8) . . ?
C20 C17 C16 110.4(6) . . ?
C20 C17 C18 112.9(9) . . ?
C20 C17 C19 108.7(9) . . ?
C18A C17 C16 110.8(7) . . ?
C18A C17 C20A 106.0(9) . . ?
C18A C17 C19A 116.9(10) . . ?
C19A C17 C16 111.6(7) . . ?
C19A C17 C20A 106.8(9) . . ?
C10 C11 H11 119.6 . . ?
C12 C11 C10 120.9(4) . . ?
C12 C11 H11 119.6 . . ?
C22 C24 H24A 109.5 . . ?
C22 C24 H24B 109.5 . . ?
C22 C24 H24C 109.5 . . ?
H24A C24 H24B 109.5 . . ?
H24A C24 H24C 109.5 . . ?
H24B C24 H24C 109.5 . . ?
C22 C25 H25A 109.5 . . ?
C22 C25 H25B 109.5 . . ?
C22 C25 H25C 109.5 . . ?
H25A C25 H25B 109.5 . . ?
H25A C25 H25C 109.5 . . ?
H25B C25 H25C 109.5 . . ?
C22 C23 H23A 109.5 . . ?
C22 C23 H23B 109.5 . . ?
C22 C23 H23C 109.5 . . ?
H23A C23 H23B 109.5 . . ?
H23A C23 H23C 109.5 . . ?
H23B C23 H23C 109.5 . . ?
C3 C4 H4 119.9 . . ?
C5 C4 C3 120.1(4) . . ?
C5 C4 H4 119.9 . . ?
C17 C18 H18A 109.5 . . ?
C17 C18 H18B 109.5 . . ?
C17 C18 H18C 109.5 . . ?
H18A C18 H18B 109.5 . . ?
H18A C18 H18C 109.5 . . ?
H18B C18 H18C 109.5 . . ?
C17 C19 H19A 109.5 . . ?
C17 C19 H19B 109.5 . . ?
C17 C19 H19C 109.5 . . ?
H19A C19 H19B 109.5 . . ?
H19A C19 H19C 109.5 . . ?
H19B C19 H19C 109.5 . . ?
C17 C20 H20A 109.5 . . ?
C17 C20 H20B 109.5 . . ?
C17 C20 H20C 109.5 . . ?
H20A C20 H20B 109.5 . . ?
H20A C20 H20C 109.5 . . ?
H20B C20 H20C 109.5 . . ?
C17 C20A H20D 109.5 . . ?
C17 C20A H20E 109.5 . . ?
C17 C20A H20F 109.5 . . ?
H20D C20A H20E 109.5 . . ?
H20D C20A H20F 109.5 . . ?
H20E C20A H20F 109.5 . . ?
C17 C18A H18D 109.5 . . ?
C17 C18A H18E 109.5 . . ?
C17 C18A H18F 109.5 . . ?
H18D C18A H18E 109.5 . . ?
H18D C18A H18F 109.5 . . ?
H18E C18A H18F 109.5 . . ?
C17 C19A H19D 109.5 . . ?
C17 C19A H19E 109.5 . . ?
C17 C19A H19F 109.5 . . ?
H19D C19A H19E 109.5 . . ?
H19D C19A H19F 109.5 . . ?
H19E C19A H19F 109.5 . . ?
O11 C26 H26A 109.5 . . ?
O11 C26 H26B 109.5 . . ?
O11 C26 H26C 109.5 . . ?
H26A C26 H26B 109.5 . . ?
H26A C26 H26C 109.5 . . ?
H26B C26 H26C 109.5 . . ?
O11 C26A H26D 109.5 . . ?
O11 C26A H26E 109.5 . . ?
O11 C26A H26F 109.5 . . ?
H26D C26A H26E 109.5 . . ?
H26D C26A H26F 109.5 . . ?
H26E C26A H26F 109.5 . . ?

loop_
_geom_bond_atom_site_label_1
_geom_bond_atom_site_label_2
_geom_bond_distance
_geom_bond_site_symmetry_2
_geom_bond_publ_flag
Dy1 O10 2.3133(10) . ?
Dy1 O9 2.357(2) . ?
Dy1 O1 2.327(2) . ?
Dy1 O2 2.810(2) . ?
Dy1 O4 2.440(2) 2_655 ?
Dy1 O3 2.565(2) 2_655 ?
Dy1 O7 2.266(3) . ?
Dy1 O8 2.330(2) 2_655 ?
Dy2 O10 2.344(4) . ?
Dy2 O9 2.315(2) 2_655 ?
Dy2 O9 2.315(2) . ?
Dy2 O9 2.315(2) 3_665 ?
Dy2 O6 2.320(2) 2_655 ?
Dy2 O6 2.320(2) 3_665 ?
Dy2 O6 2.320(2) . ?
Ni1 O9 2.034(2) . ?
Ni1 O1 2.016(2) . ?
Ni1 O3 2.073(2) . ?
Ni1 O5 2.013(2) . ?
Ni1 N1 2.017(3) . ?
Ni1 O11 2.122(3) . ?
O9 H9 0.9800 . ?
O1 C1 1.316(4) . ?
O2 C2 1.373(4) . ?
O2 C8 1.440(4) . ?
O4 C15 1.250(4) . ?
O3 C15 1.283(4) . ?
O5 C16 1.252(4) . ?
O6 C16 1.253(4) . ?
O7 C21 1.267(4) . ?
O8 C21 1.247(5) . ?
N1 C9 1.419(4) . ?
N1 C7 1.280(4) . ?
O11 C26 1.374(8) . ?
O11 C26A 1.36(2) . ?
C15 C14 1.501(4) . ?
C14 C9 1.408(5) . ?
C14 C13 1.388(5) . ?
C1 C2 1.409(5) . ?
C1 C6 1.414(5) . ?
C9 C10 1.389(5) . ?
C21 C22 1.526(5) . ?
C7 H7 0.9300 . ?
C7 C6 1.441(5) . ?
C13 H13 0.9300 . ?
C13 C12 1.381(5) . ?
C2 C3 1.372(5) . ?
C16 C17 1.525(5) . ?
C6 C5 1.415(5) . ?
C22 C24 1.511(6) . ?
C22 C25 1.513(5) . ?
C22 C23 1.523(6) . ?
C8 H8A 0.9600 . ?
C8 H8B 0.9600 . ?
C8 H8C 0.9600 . ?
C3 H3 0.9300 . ?
C3 C4 1.386(6) . ?
C10 H10 0.9300 . ?
C10 C11 1.377(6) . ?
C12 H12 0.9300 . ?
C12 C11 1.365(6) . ?
C5 H5 0.9300 . ?
C5 C4 1.356(6) . ?
C17 C18 1.506(10) . ?
C17 C19 1.544(9) . ?
C17 C20 1.481(9) . ?
C17 C20A 1.549(10) . ?
C17 C18A 1.477(10) . ?
C17 C19A 1.488(10) . ?
C11 H11 0.9300 . ?
C24 H24A 0.9600 . ?
C24 H24B 0.9600 . ?
C24 H24C 0.9600 . ?
C25 H25A 0.9600 . ?
C25 H25B 0.9600 . ?
C25 H25C 0.9600 . ?
C23 H23A 0.9600 . ?
C23 H23B 0.9600 . ?
C23 H23C 0.9600 . ?
C4 H4 0.9300 . ?
C18 H18A 0.9600 . ?
C18 H18B 0.9600 . ?
C18 H18C 0.9600 . ?
C19 H19A 0.9600 . ?
C19 H19B 0.9600 . ?
C19 H19C 0.9600 . ?
C20 H20A 0.9600 . ?
C20 H20B 0.9600 . ?
C20 H20C 0.9600 . ?
C20A H20D 0.9600 . ?
C20A H20E 0.9600 . ?
C20A H20F 0.9600 . ?
C18A H18D 0.9600 . ?
C18A H18E 0.9600 . ?
C18A H18F 0.9600 . ?
C19A H19D 0.9600 . ?
C19A H19E 0.9600 . ?
C19A H19F 0.9600 . ?
C26 H26A 0.9600 . ?
C26 H26B 0.9600 . ?
C26 H26C 0.9600 . ?
C26A H26D 0.9600 . ?
C26A H26E 0.9600 . ?
C26A H26F 0.9600 . ?

loop_
_geom_torsion_atom_site_label_1
_geom_torsion_atom_site_label_2
_geom_torsion_atom_site_label_3
_geom_torsion_atom_site_label_4
_geom_torsion
_geom_torsion_site_symmetry_1
_geom_torsion_site_symmetry_2
_geom_torsion_site_symmetry_3
_geom_torsion_site_symmetry_4
_geom_torsion_publ_flag
Dy1 O1 C1 C2 -7.1(5) . . . . ?
Dy1 O1 C1 C6 170.8(2) . . . . ?
Dy1 O2 C2 C1 1.1(4) . . . . ?
Dy1 O2 C2 C3 -177.6(3) . . . . ?
Dy1 O4 C15 O3 -2.5(3) 3_665 . . . ?
Dy1 O4 C15 C14 178.5(2) 3_665 . . . ?
Dy1 O3 C15 O4 2.3(3) 3_665 . . . ?
Dy1 O3 C15 C14 -178.7(3) 3_665 . . . ?
Dy1 O7 C21 O8 -43.1(8) . . . . ?
Dy1 O7 C21 C22 137.3(5) . . . . ?
Dy1 O8 C21 O7 -15.1(5) 3_665 . . . ?
Dy1 O8 C21 C22 164.5(3) 3_665 . . . ?
Dy2 O6 C16 O5 23.2(7) . . . . ?
Dy2 O6 C16 C17 -157.7(3) . . . . ?
Ni1 O1 C1 C2 155.9(2) . . . . ?
Ni1 O1 C1 C6 -26.2(4) . . . . ?
Ni1 O3 C15 Dy1 -176.1(2) . . . 3_665 ?
Ni1 O3 C15 O4 -173.8(2) . . . . ?
Ni1 O3 C15 C14 5.2(4) . . . . ?
Ni1 O5 C16 O6 1.2(5) . . . . ?
Ni1 O5 C16 C17 -177.9(2) . . . . ?
Ni1 N1 C9 C14 -48.3(4) . . . . ?
Ni1 N1 C9 C10 131.9(3) . . . . ?
Ni1 N1 C7 C6 10.5(5) . . . . ?
O1 C1 C2 O2 2.7(5) . . . . ?
O1 C1 C2 C3 -178.6(4) . . . . ?
O1 C1 C6 C7 -8.6(6) . . . . ?
O1 C1 C6 C5 179.2(4) . . . . ?
O2 C2 C3 C4 177.3(4) . . . . ?
O4 C15 C14 C9 -155.2(3) . . . . ?
O4 C15 C14 C13 22.0(5) . . . . ?
O3 C15 C14 C9 25.8(5) . . . . ?
O3 C15 C14 C13 -157.0(3) . . . . ?
O5 C16 C17 C18 -164.4(7) . . . . ?
O5 C16 C17 C19 -49.6(8) . . . . ?
O5 C16 C17 C20 68.6(10) . . . . ?
O5 C16 C17 C20A 115.4(7) . . . . ?
O5 C16 C17 C18A -131.3(8) . . . . ?
O5 C16 C17 C19A 0.9(11) . . . . ?
O6 C16 C17 C18 16.5(8) . . . . ?
O6 C16 C17 C19 131.2(7) . . . . ?
O6 C16 C17 C20 -110.5(10) . . . . ?
O6 C16 C17 C20A -63.7(8) . . . . ?
O6 C16 C17 C18A 49.6(9) . . . . ?
O6 C16 C17 C19A -178.3(10) . . . . ?
O7 C21 C22 C24 -76.8(5) . . . . ?
O7 C21 C22 C25 162.2(4) . . . . ?
O7 C21 C22 C23 42.2(5) . . . . ?
O8 C21 C22 C24 103.6(5) . . . . ?
O8 C21 C22 C25 -17.4(5) . . . . ?
O8 C21 C22 C23 -137.4(4) . . . . ?
N1 C9 C10 C11 179.5(4) . . . . ?
N1 C7 C6 C1 17.6(6) . . . . ?
N1 C7 C6 C5 -170.1(4) . . . . ?
C15 C14 C9 N1 -1.8(5) . . . . ?
C15 C14 C9 C10 178.0(4) . . . . ?
C15 C14 C13 C12 -178.1(4) . . . . ?
C14 C9 C10 C11 -0.3(6) . . . . ?
C14 C13 C12 C11 0.2(7) . . . . ?
C1 C2 C3 C4 -1.2(7) . . . . ?
C1 C6 C5 C4 0.4(7) . . . . ?
C9 N1 C7 C6 -168.9(3) . . . . ?
C9 C14 C13 C12 -0.8(6) . . . . ?
C9 C10 C11 C12 -0.2(8) . . . . ?
C7 N1 C9 C14 131.1(4) . . . . ?
C7 N1 C9 C10 -48.7(5) . . . . ?
C7 C6 C5 C4 -172.1(4) . . . . ?
C13 C14 C9 N1 -179.0(3) . . . . ?
C13 C14 C9 C10 0.8(5) . . . . ?
C13 C12 C11 C10 0.3(8) . . . . ?
C2 C1 C6 C7 169.3(3) . . . . ?
C2 C1 C6 C5 -2.9(5) . . . . ?
C2 C3 C4 C5 -1.4(8) . . . . ?
C6 C1 C2 O2 -175.3(3) . . . . ?
C6 C1 C2 C3 3.4(6) . . . . ?
C6 C5 C4 C3 1.9(8) . . . . ?
C8 O2 C2 C1 172.5(3) . . . . ?
C8 O2 C2 C3 -6.2(6) . . . . ?

loop_
_smtbx_masks_void_nr
_smtbx_masks_void_average_x
_smtbx_masks_void_average_y
_smtbx_masks_void_average_z
_smtbx_masks_void_volume
_smtbx_masks_void_count_electrons
_smtbx_masks_void_content
1 0.000 0.000 -0.721 1213.6 221.5 '22 H2O'
2 0.333 0.667 0.187 7.3 0.0 ?
3 0.667 0.333 0.813 7.3 0.0 ?
